data_4341710
loop_
_publ_author_name
'Klonowski, Peter'
'Goloboy, James C.'
'Uribe-Romo, Fernando J'
'Sun, Furong'
'Zhu, Lingyang'
'G\'andara, Felipe'
'Wills, Corinne'
'Errington, R. John'
'Yaghi, Omar M.'
'Klemperer, Walter G.'

_publ_section_title
;
 Synthesis and Characterization of the Platinum-Substituted Keggin Anion
 \a-H2SiPtW11O40(4-)
;
_journal_name_full 'Inorganic chemistry'
_journal_page_first 141119142641005
_journal_paper_doi 10.1021/ic502617k
_journal_year 2014
_chemical_formula_sum 'K4 O46.8 Si W12'
_chemical_formula_weight 3139.33
_chemical_name_systematic
; 
 ? 
;
_space_group_IT_number 180
_symmetry_cell_setting hexagonal
_symmetry_space_group_name_Hall 'P 62 2 (0 0 4)'
_symmetry_space_group_name_H-M 'P 62 2 2'
_atom_sites_solution_primary direct
_atom_sites_solution_secondary difmap
_audit_creation_method SHELXL-97
_cell_angle_alpha 90.00
_cell_angle_beta 90.00
_cell_angle_gamma 120.00
_cell_formula_units_Z 3
_cell_length_a 19.1618(9)
_cell_length_b 19.1618(9)
_cell_length_c 12.5124(8)
_cell_measurement_reflns_used 9966
_cell_measurement_temperature 293(2)
_cell_measurement_theta_max 26.38
_cell_measurement_theta_min 2.46
_cell_volume 3978.7(4)
_computing_cell_refinement 'Bruker SAINT'
_computing_data_collection 'Bruker APEX2'
_computing_data_reduction 'Bruker SAINT'
_computing_molecular_graphics 'Bruker SHELXTL'
_computing_publication_material 'Bruker SHELXTL'
_computing_structure_refinement 'SHELXL-97 (Sheldrick, 2008)'
_computing_structure_solution 'SHELXS-97 (Sheldrick, 2008)'
_diffrn_ambient_temperature 293(2)
_diffrn_measured_fraction_theta_full 0.961
_diffrn_measured_fraction_theta_max 0.961
_diffrn_measurement_device_type 'Bruker APEX-II CCD'
_diffrn_measurement_method '\f and \w scans'
_diffrn_radiation_monochromator graphite
_diffrn_radiation_source 'micro-focus sealed tube'
_diffrn_radiation_type MoK\a
_diffrn_radiation_wavelength 0.71073
_diffrn_reflns_av_R_equivalents 0.0621
_diffrn_reflns_av_sigmaI/netI 0.0203
_diffrn_reflns_limit_h_max 23
_diffrn_reflns_limit_h_min -23
_diffrn_reflns_limit_k_max 23
_diffrn_reflns_limit_k_min -23
_diffrn_reflns_limit_l_max 14
_diffrn_reflns_limit_l_min -14
_diffrn_reflns_number 50106
_diffrn_reflns_theta_full 26.40
_diffrn_reflns_theta_max 26.40
_diffrn_reflns_theta_min 2.04
_exptl_absorpt_coefficient_mu 26.332
_exptl_absorpt_correction_T_max 0.2272
_exptl_absorpt_correction_T_min 0.0267
_exptl_absorpt_correction_type multi-scan
_exptl_absorpt_process_details SADABS
_exptl_crystal_colour yellow
_exptl_crystal_density_diffrn 3.928
_exptl_crystal_density_method 'not measured'
_exptl_crystal_description prismatic
_exptl_crystal_F_000 4054
_exptl_crystal_size_max 0.50
_exptl_crystal_size_mid 0.08
_exptl_crystal_size_min 0.08
_refine_diff_density_max 1.194
_refine_diff_density_min -0.796
_refine_diff_density_rms 0.197
_refine_ls_abs_structure_details 'Flack H D (1983), Acta Cryst. A39, 876-881'
_refine_ls_abs_structure_Flack 0.02(3)
_refine_ls_extinction_method none
_refine_ls_goodness_of_fit_ref 1.145
_refine_ls_matrix_type full
_refine_ls_number_parameters 151
_refine_ls_number_reflns 2663
_refine_ls_number_restraints 0
_refine_ls_restrained_S_all 1.145
_refine_ls_R_factor_all 0.0313
_refine_ls_R_factor_gt 0.0278
_refine_ls_shift/su_max 0.001
_refine_ls_shift/su_mean 0.000
_refine_ls_structure_factor_coef Fsqd
_refine_ls_weighting_details 'calc w=1/[\s^2^(Fo^2^)+(0.0338P)^2^+40.0882P] where P=(Fo^2^+2Fc^2^)/3'
_refine_ls_weighting_scheme calc
_refine_ls_wR_factor_gt 0.0736
_refine_ls_wR_factor_ref 0.0763
_reflns_number_gt 2525
_reflns_number_total 2663
_reflns_threshold_expression >2sigma(I)
_cod_data_source_file ic502617k_si_004.cif
_cod_data_source_block K-1
_cod_depositor_comments
;
The following automatic conversions were performed:

'_symmetry_cell_setting' value 'Hexagonal' changed to 'hexagonal'
according to
/home/saulius/struct/COD-crude-data--automatic-downloads/rss-feeds/ACS/lib/dictionaries/cif_core.dic
dictionary named 'cif_core.dic' version 2.4.2 from 2011-04-26.

Automatic conversion script
Id: cif_fix_values 2935 2014-11-11 08:27:57Z andrius 
;
_cod_original_sg_symbol_H-M P6(2)22
_cod_database_code 4341710

loop_
_symmetry_equiv_pos_as_xyz
'x, y, z'
'x-y, x, z+1/3'
'-y, x-y, z+2/3'
'-x, -y, z'
'-x+y, -x, z+1/3'
'y, -x+y, z+2/3'
'-y, -x, -z+2/3'
'x-y, -y, -z'
'x, x-y, -z+1/3'
'y, x, -z+2/3'
'-x+y, y, -z'
'-x, -x+y, -z+1/3'

loop_
_atom_site_label
_atom_site_type_symbol
_atom_site_fract_x
_atom_site_fract_y
_atom_site_fract_z
_atom_site_U_iso_or_equiv
_atom_site_adp_type
_atom_site_occupancy
_atom_site_symmetry_multiplicity
_atom_site_calc_flag
_atom_site_refinement_flags
_atom_site_Wyckoff_symbol
Si1 Si 0.5000 0.5000 0.3333 0.0203(10) Uani 1 4 d S c
W1 W 0.70525(3) 0.55432(3) 0.32479(4) 0.03700(13) Uani 1 1 d . k
W2 W 0.58088(3) 0.43065(3) 0.13403(4) 0.03581(13) Uani 1 1 d . k
W3 W 0.63295(3) 0.62577(3) 0.13530(4) 0.04027(14) Uani 1 1 d . k
K1 K 0.7371(3) 0.36854(13) 0.1667 0.0473(9) Uani 1 2 d S j
K2 K 1.0000 0.5000 0.1141(11) 0.088(4) Uani 0.50 2 d SP j
K3 K 0.7349(14) 0.8674(7) 0.1667 0.164(9) Uani 0.50 2 d SP j
O1 O 0.5765(5) 0.5208(5) 0.2580(7) 0.0342(18) Uani 1 1 d . k
O2 O 0.4756(5) 0.4082(6) 0.0964(7) 0.040(2) Uani 1 1 d . k
O3 O 0.6481(5) 0.4696(5) 0.4235(6) 0.0356(19) Uani 1 1 d . k
O4 O 0.6886(5) 0.6208(5) 0.4243(7) 0.039(2) Uani 1 1 d . k
O5 O 0.6804(5) 0.4758(5) 0.2131(7) 0.040(2) Uani 1 1 d . k
O6 O 0.7228(5) 0.6313(5) 0.2133(7) 0.044(2) Uani 1 1 d . k
O7 O 0.6245(6) 0.5319(5) 0.0619(7) 0.042(2) Uani 1 1 d . k
O8 O 0.8051(5) 0.5825(6) 0.3509(8) 0.045(2) Uani 1 1 d . k
O9 O 0.6016(6) 0.3773(6) 0.0407(7) 0.045(2) Uani 1 1 d . k
O10 O 0.6900(6) 0.7020(6) 0.0346(7) 0.047(2) Uani 1 1 d . k
OW11 O 0.8785(7) 0.5304(8) 0.1802(12) 0.084(4) Uani 1 1 d . k
OW12 O 0.2042(11) 0.408(2) 0.0000 0.080 Uiso 0.51(4) 2 d SP i
OW13 O 0.8036(19) 0.8036(19) 0.3333 0.080 Uiso 0.49(3) 2 d SP g
OW14 O 0.253(2) 0.253(2) 0.8333 0.080 Uiso 0.40(3) 2 d SP h

loop_
_atom_site_aniso_label
_atom_site_aniso_U_11
_atom_site_aniso_U_22
_atom_site_aniso_U_33
_atom_site_aniso_U_23
_atom_site_aniso_U_13
_atom_site_aniso_U_12
Si1 0.0217(18) 0.0217(18) 0.025(3) 0.000 0.000 0.016(2)
W1 0.0349(2) 0.0393(3) 0.0415(3) -0.0043(2) 0.0006(2) 0.0220(2)
W2 0.0388(3) 0.0447(3) 0.0335(3) -0.0047(2) -0.00108(19) 0.0281(2)
W3 0.0379(3) 0.0472(3) 0.0442(3) 0.0012(2) 0.0069(2) 0.0277(2)
K1 0.056(2) 0.0472(16) 0.042(2) -0.0030(16) 0.000 0.0279(12)
K2 0.056(6) 0.101(10) 0.098(9) 0.000 0.000 0.032(7)
K3 0.154(18) 0.098(8) 0.26(3) 0.032(14) 0.000 0.077(9)
O1 0.033(4) 0.038(5) 0.038(5) -0.005(3) -0.001(4) 0.022(4)
O2 0.043(5) 0.049(5) 0.036(5) -0.005(4) -0.007(4) 0.028(4)
O3 0.041(4) 0.044(5) 0.031(5) -0.012(4) -0.003(3) 0.027(4)
O4 0.038(5) 0.034(4) 0.047(5) -0.007(4) -0.003(4) 0.020(4)
O5 0.034(4) 0.049(5) 0.049(5) -0.012(4) -0.007(4) 0.029(4)
O6 0.037(5) 0.037(5) 0.056(6) 0.010(4) 0.010(4) 0.017(4)
O7 0.050(5) 0.040(5) 0.043(5) 0.001(4) 0.004(4) 0.027(4)
O8 0.041(5) 0.052(5) 0.053(6) -0.012(4) -0.004(4) 0.030(4)
O9 0.056(6) 0.066(6) 0.036(5) -0.006(4) -0.003(4) 0.047(5)
O10 0.053(5) 0.056(6) 0.045(5) 0.021(4) 0.023(4) 0.039(5)
OW11 0.074(8) 0.090(9) 0.082(10) 0.000(8) 0.015(7) 0.036(7)

loop_
_atom_type_symbol
_atom_type_description
_atom_type_scat_dispersion_real
_atom_type_scat_dispersion_imag
_atom_type_scat_source
O O 0.0106 0.0060 'International Tables Vol C Tables 4.2.6.8 and 6.1.1.4'
K K 0.2009 0.2494 'International Tables Vol C Tables 4.2.6.8 and 6.1.1.4'
Si Si 0.0817 0.0704 'International Tables Vol C Tables 4.2.6.8 and 6.1.1.4'
W W -0.8490 6.8722 'International Tables Vol C Tables 4.2.6.8 and 6.1.1.4'

loop_
_geom_angle_atom_site_label_1
_geom_angle_atom_site_label_2
_geom_angle_atom_site_label_3
_geom_angle
_geom_angle_site_symmetry_1
_geom_angle_site_symmetry_3
O1 Si1 O1 109.6(6) . 10
O1 Si1 O1 110.2(6) . 7_665
O1 Si1 O1 108.6(6) 10 7_665
O1 Si1 O1 108.6(6) . 4_665
O1 Si1 O1 110.2(6) 10 4_665
O1 Si1 O1 109.6(6) 7_665 4_665
O8 W1 O3 102.6(4) . .
O8 W1 O4 101.2(4) . .
O3 W1 O4 85.9(4) . .
O8 W1 O5 100.5(4) . .
O3 W1 O5 89.6(4) . .
O4 W1 O5 158.3(3) . .
O8 W1 O6 98.8(4) . .
O3 W1 O6 158.5(4) . .
O4 W1 O6 89.1(4) . .
O5 W1 O6 87.3(4) . .
O8 W1 O1 170.1(4) . .
O3 W1 O1 85.4(3) . .
O4 W1 O1 85.0(3) . .
O5 W1 O1 73.5(3) . .
O6 W1 O1 73.3(3) . .
O8 W1 K3 50.5(3) . 2_655
O3 W1 K3 104.7(3) . 2_655
O4 W1 K3 51.6(3) . 2_655
O5 W1 K3 149.5(2) . 2_655
O6 W1 K3 88.4(4) . 2_655
O1 W1 K3 133.5(2) . 2_655
O9 W2 O3 101.1(4) . 7_665
O9 W2 O2 103.4(4) . .
O3 W2 O2 86.4(4) 7_665 .
O9 W2 O7 99.7(4) . .
O3 W2 O7 159.2(4) 7_665 .
O2 W2 O7 89.3(4) . .
O9 W2 O5 98.3(4) . .
O3 W2 O5 89.1(4) 7_665 .
O2 W2 O5 158.3(4) . .
O7 W2 O5 87.4(4) . .
O9 W2 O1 170.0(4) . .
O3 W2 O1 85.3(3) 7_665 .
O2 W2 O1 84.6(3) . .
O7 W2 O1 74.0(3) . .
O5 W2 O1 73.9(3) . .
O9 W2 K1 55.2(3) . .
O3 W2 K1 80.8(2) 7_665 .
O2 W2 K1 151.6(3) . .
O7 W2 K1 111.1(3) . .
O5 W2 K1 47.2(2) . .
O1 W2 K1 119.2(2) . .
O9 W2 K2 85.0(3) . 8_565
O3 W2 K2 134.1(2) 7_665 8_565
O2 W2 K2 48.4(3) . 8_565
O7 W2 K2 48.6(3) . 8_565
O5 W2 K2 135.5(3) . 8_565
O1 W2 K2 96.1(2) . 8_565
K1 W2 K2 134.04(12) . 8_565
O10 W3 O4 101.2(4) . 10
O10 W3 O2 102.3(4) . 4_665
O4 W3 O2 86.4(4) 10 4_665
O10 W3 O6 98.3(4) . .
O4 W3 O6 89.8(4) 10 .
O2 W3 O6 159.5(4) 4_665 .
O10 W3 O7 98.8(4) . .
O4 W3 O7 160.0(4) 10 .
O2 W3 O7 89.5(4) 4_665 .
O6 W3 O7 87.2(4) . .
O10 W3 O1 169.8(3) . .
O4 W3 O1 86.0(3) 10 .
O2 W3 O1 85.2(3) 4_665 .
O6 W3 O1 74.4(3) . .
O7 W3 O1 74.1(3) . .
O10 W3 K2 83.7(3) . 8_565
O4 W3 K2 134.0(3) 10 8_565
O2 W3 K2 48.3(3) 4_665 8_565
O6 W3 K2 135.2(3) . 8_565
O7 W3 K2 48.8(3) . 8_565
O1 W3 K2 96.5(2) . 8_565
O10 W3 K3 52.9(3) . .
O4 W3 K3 49.1(3) 10 .
O2 W3 K3 103.6(4) 4_665 .
O6 W3 K3 88.9(4) . .
O7 W3 K3 150.5(3) . .
O1 W3 K3 132.6(2) . .
K2 W3 K3 124.38(15) 8_565 .
O9 K1 O9 152.3(4) 5_665 11_655
O9 K1 O5 79.1(3) 5_665 .
O9 K1 O5 110.4(3) 11_655 .
O9 K1 O5 110.4(3) 5_665 9
O9 K1 O5 79.1(3) 11_655 9
O5 K1 O5 141.1(4) . 9
O9 K1 OW11 84.8(4) 5_665 9
O9 K1 OW11 73.0(4) 11_655 9
O5 K1 OW11 145.8(3) . 9
O5 K1 OW11 72.9(3) 9 9
O9 K1 OW11 73.0(4) 5_665 .
O9 K1 OW11 84.8(4) 11_655 .
O5 K1 OW11 72.9(3) . .
O5 K1 OW11 145.8(3) 9 .
OW11 K1 OW11 73.5(5) 9 .
O9 K1 O9 128.9(2) 5_665 .
O9 K1 O9 73.6(3) 11_655 .
O5 K1 O9 55.3(2) . .
O5 K1 O9 95.1(3) 9 .
OW11 K1 O9 146.1(3) 9 .
OW11 K1 O9 109.1(3) . .
O9 K1 O9 73.6(3) 5_665 9
O9 K1 O9 128.9(2) 11_655 9
O5 K1 O9 95.1(3) . 9
O5 K1 O9 55.3(2) 9 9
OW11 K1 O9 109.1(3) 9 9
OW11 K1 O9 146.1(3) . 9
O9 K1 O9 87.5(4) . 9
O9 K1 W2 102.5(2) 5_665 .
O9 K1 W2 96.53(19) 11_655 .
O5 K1 W2 30.03(17) . .
O5 K1 W2 114.0(2) 9 .
OW11 K1 W2 166.6(3) 9 .
OW11 K1 W2 97.6(3) . .
O9 K1 W2 27.06(15) . .
O9 K1 W2 83.9(2) 9 .
O9 K1 W2 96.53(19) 5_665 9
O9 K1 W2 102.5(2) 11_655 9
O5 K1 W2 114.0(2) . 9
O5 K1 W2 30.03(17) 9 9
OW11 K1 W2 97.6(3) 9 9
OW11 K1 W2 166.6(3) . 9
O9 K1 W2 83.9(2) . 9
O9 K1 W2 27.06(15) 9 9
W2 K1 W2 92.71(10) . 9
O9 K1 K2 67.6(3) 5_665 9
O9 K1 K2 84.7(3) 11_655 9
O5 K1 K2 107.38(19) . 9
O5 K1 K2 111.10(19) 9 9
OW11 K1 K2 38.4(3) 9 9
OW11 K1 K2 36.8(3) . 9
O9 K1 K2 142.1(2) . 9
O9 K1 K2 129.7(2) 9 9
W2 K1 K2 134.32(5) . 9
W2 K1 K2 131.78(7) 9 9
O9 K1 K2 84.7(3) 5_665 .
O9 K1 K2 67.6(3) 11_655 .
O5 K1 K2 111.10(19) . .
O5 K1 K2 107.38(19) 9 .
OW11 K1 K2 36.8(3) 9 .
OW11 K1 K2 38.4(3) . .
O9 K1 K2 129.7(2) . .
O9 K1 K2 142.1(2) 9 .
W2 K1 K2 131.78(7) . .
W2 K1 K2 134.32(5) 9 .
K2 K1 K2 17.1(4) 9 .
K2 K2 OW11 79.6(4) 9 12_765
K2 K2 OW11 79.6(4) 9 9
OW11 K2 OW11 159.2(8) 12_765 9
K2 K2 OW11 72.8(4) 9 4_765
OW11 K2 OW11 79.2(6) 12_765 4_765
OW11 K2 OW11 94.6(5) 9 4_765
K2 K2 OW11 72.8(4) 9 .
OW11 K2 OW11 94.6(5) 12_765 .
OW11 K2 OW11 79.2(6) 9 .
OW11 K2 OW11 145.6(8) 4_765 .
K2 K2 O2 149.1(2) 9 11_655
OW11 K2 O2 131.2(6) 12_765 11_655
OW11 K2 O2 69.5(4) 9 11_655
OW11 K2 O2 106.8(4) 4_765 11_655
OW11 K2 O2 102.6(4) . 11_655
K2 K2 O2 149.1(2) 9 8_665
OW11 K2 O2 69.5(4) 12_765 8_665
OW11 K2 O2 131.2(6) 9 8_665
OW11 K2 O2 102.6(4) 4_765 8_665
OW11 K2 O2 106.8(4) . 8_665
O2 K2 O2 61.8(4) 11_655 8_665
K2 K2 O7 135.7(2) 9 11_655
OW11 K2 O7 100.7(4) 12_765 11_655
OW11 K2 O7 94.1(4) 9 11_655
OW11 K2 O7 151.3(6) 4_765 11_655
OW11 K2 O7 63.0(4) . 11_655
O2 K2 O7 51.7(3) 11_655 11_655
O2 K2 O7 52.4(3) 8_665 11_655
K2 K2 O7 135.7(2) 9 8_665
OW11 K2 O7 94.1(4) 12_765 8_665
OW11 K2 O7 100.7(4) 9 8_665
OW11 K2 O7 63.0(4) 4_765 8_665
OW11 K2 O7 151.3(6) . 8_665
O2 K2 O7 52.4(3) 11_655 8_665
O2 K2 O7 51.7(3) 8_665 8_665
O7 K2 O7 88.5(5) 11_655 8_665
K2 K2 W2 141.21(13) 9 11_655
OW11 K2 W2 126.0(4) 12_765 11_655
OW11 K2 W2 72.1(3) 9 11_655
OW11 K2 W2 134.4(4) 4_765 11_655
OW11 K2 W2 76.2(3) . 11_655
O2 K2 W2 27.57(18) 11_655 11_655
O2 K2 W2 63.2(3) 8_665 11_655
O7 K2 W2 27.83(18) 11_655 11_655
O7 K2 W2 76.6(3) 8_665 11_655
K2 K2 W2 141.21(13) 9 8_665
OW11 K2 W2 72.1(3) 12_765 8_665
OW11 K2 W2 126.0(4) 9 8_665
OW11 K2 W2 76.2(3) 4_765 8_665
OW11 K2 W2 134.4(4) . 8_665
O2 K2 W2 63.2(3) 11_655 8_665
O2 K2 W2 27.57(18) 8_665 8_665
O7 K2 W2 76.6(3) 11_655 8_665
O7 K2 W2 27.83(18) 8_665 8_665
W2 K2 W2 77.6(2) 11_655 8_665
K2 K2 W3 141.51(12) 9 8_665
OW11 K2 W3 121.3(4) 12_765 8_665
OW11 K2 W3 76.3(4) 9 8_665
OW11 K2 W3 79.7(3) 4_765 8_665
OW11 K2 W3 129.9(4) . 8_665
O2 K2 W3 27.61(18) 11_655 8_665
O2 K2 W3 62.8(3) 8_665 8_665
O7 K2 W3 76.0(3) 11_655 8_665
O7 K2 W3 28.53(17) 8_665 8_665
W2 K2 W3 54.96(16) 11_655 8_665
W2 K2 W3 49.76(14) 8_665 8_665
OW13 K3 OW13 135.8(15) 6_564 .
OW13 K3 O8 87.0(5) 6_564 6_564
OW13 K3 O8 131.0(8) . 6_564
OW13 K3 O8 131.0(8) 6_564 10
OW13 K3 O8 87.0(5) . 10
O8 K3 O8 73.4(6) 6_564 10
OW13 K3 O4 63.9(7) 6_564 6_564
OW13 K3 O4 153.2(5) . 6_564
O8 K3 O4 53.3(4) 6_564 6_564
O8 K3 O4 68.5(5) 10 6_564
OW13 K3 O4 153.2(5) 6_564 10
OW13 K3 O4 63.9(7) . 10
O8 K3 O4 68.5(5) 6_564 10
O8 K3 O4 53.3(4) 10 10
O4 K3 O4 106.1(7) 6_564 10
OW13 K3 O10 85.0(5) 6_564 9_565
OW13 K3 O10 104.9(2) . 9_565
O8 K3 O10 100.7(6) 6_564 9_565
O8 K3 O10 56.7(3) 10 9_565
O4 K3 O10 52.9(3) 6_564 9_565
O4 K3 O10 109.3(5) 10 9_565
OW13 K3 O10 104.9(2) 6_564 .
OW13 K3 O10 85.0(5) . .
O8 K3 O10 56.7(3) 6_564 .
O8 K3 O10 100.7(6) 10 .
O4 K3 O10 109.3(5) 6_564 .
O4 K3 O10 52.9(3) 10 .
O10 K3 O10 153.8(9) 9_565 .
OW13 K3 W1 151.8(9) 6_564 10
OW13 K3 W1 71.8(6) . 10
O8 K3 W1 72.0(5) 6_564 10
O8 K3 W1 25.18(19) 10 10
O4 K3 W1 88.2(5) 6_564 10
O4 K3 W1 28.5(2) 10 10
O10 K3 W1 80.8(4) 9_565 10
O10 K3 W1 79.4(4) . 10
OW13 K3 W1 71.8(6) 6_564 6_564
OW13 K3 W1 151.8(9) . 6_564
O8 K3 W1 25.19(19) 6_564 6_564
O8 K3 W1 72.0(5) 10 6_564
O4 K3 W1 28.5(2) 6_564 6_564
O4 K3 W1 88.2(5) 10 6_564
O10 K3 W1 79.4(4) 9_565 6_564
O10 K3 W1 80.8(4) . 6_564
W1 K3 W1 81.7(4) 10 6_564
OW13 K3 W3 70.3(6) 6_564 9_565
OW13 K3 W3 130.63(11) . 9_565
O8 K3 W3 78.4(4) 6_564 9_565
O8 K3 W3 62.1(3) 10 9_565
O4 K3 W3 27.00(17) 6_564 9_565
O4 K3 W3 112.9(6) 10 9_565
O10 K3 W3 26.25(16) 9_565 9_565
O10 K3 W3 135.0(6) . 9_565
W1 K3 W3 86.8(4) 10 9_565
W1 K3 W3 54.8(2) 6_564 9_565
OW13 K3 W3 130.63(11) 6_564 .
OW13 K3 W3 70.3(6) . .
O8 K3 W3 62.1(3) 6_564 .
O8 K3 W3 78.3(4) 10 .
O4 K3 W3 112.9(6) 6_564 .
O4 K3 W3 27.00(17) 10 .
O10 K3 W3 135.0(6) 9_565 .
O10 K3 W3 26.25(16) . .
W1 K3 W3 54.8(2) 10 .
W1 K3 W3 86.8(4) 6_564 .
W3 K3 W3 130.6(6) 9_565 .
Si1 O1 W3 124.8(4) . .
Si1 O1 W2 124.4(4) . .
W3 O1 W2 91.6(3) . .
Si1 O1 W1 123.6(5) . .
W3 O1 W1 91.6(3) . .
W2 O1 W1 91.0(3) . .
W2 O2 W3 150.2(5) . 4_665
W2 O2 K2 104.0(4) . 8_565
W3 O2 K2 104.1(3) 4_665 8_565
W1 O3 W2 151.2(5) . 7_665
W3 O4 W1 150.3(5) 10 .
W3 O4 K3 103.9(3) 10 2_655
W1 O4 K3 99.9(4) . 2_655
W2 O5 W1 121.6(4) . .
W2 O5 K1 102.8(3) . .
W1 O5 K1 133.0(4) . .
W1 O6 W3 120.7(4) . .
W2 O7 W3 120.4(5) . .
W2 O7 K2 103.6(4) . 8_565
W3 O7 K2 102.7(3) . 8_565
W1 O8 K3 104.3(3) . 2_655
W2 O9 K1 144.4(5) . 3_654
W2 O9 K1 97.7(3) . .
K1 O9 K1 106.1(3) 3_654 .
W3 O10 K3 100.9(4) . .
K2 OW11 K2 27.6(6) 9 .
K2 OW11 K1 102.8(5) 9 .
K2 OW11 K1 100.9(4) . .
K3 OW13 K3 178.2(16) 2_655 .

loop_
_geom_bond_atom_site_label_1
_geom_bond_atom_site_label_2
_geom_bond_distance
_geom_bond_site_symmetry_2
Si1 O1 1.616(8) .
Si1 O1 1.616(8) 10
Si1 O1 1.616(8) 7_665
Si1 O1 1.616(8) 4_665
W1 O8 1.739(8) .
W1 O3 1.893(9) .
W1 O4 1.918(8) .
W1 O5 1.930(8) .
W1 O6 1.934(9) .
W1 O1 2.370(8) .
W1 K3 3.960(18) 2_655
W2 O9 1.724(8) .
W2 O3 1.902(8) 7_665
W2 O2 1.901(8) .
W2 O7 1.913(8) .
W2 O5 1.927(8) .
W2 O1 2.354(8) .
W2 K1 3.755(3) .
W2 K2 3.984(11) 8_565
W3 O10 1.822(8) .
W3 O4 1.892(9) 10
W3 O2 1.905(9) 4_665
W3 O6 1.936(9) .
W3 O7 1.952(8) .
W3 O1 2.323(9) .
W3 K2 3.987(11) 8_565
W3 K3 4.046(10) .
K1 O9 2.680(8) 5_665
K1 O9 2.680(8) 11_655
K1 O5 2.824(8) .
K1 O5 2.824(8) 9
K1 OW11 2.931(13) 9
K1 OW11 2.931(13) .
K1 O9 3.113(9) .
K1 O9 3.113(9) 9
K1 W2 3.756(3) 9
K1 K2 4.412(5) 9
K1 K2 4.412(5) .
K2 K2 1.31(3) 9
K2 OW11 2.711(14) 12_765
K2 OW11 2.711(14) 9
K2 OW11 2.792(13) 4_765
K2 OW11 2.792(13) .
K2 O2 3.070(15) 11_655
K2 O2 3.070(15) 8_665
K2 O7 3.074(14) 11_655
K2 O7 3.074(14) 8_665
K2 W2 3.983(11) 11_655
K2 W2 3.983(11) 8_665
K2 W3 3.987(11) 8_665
K3 OW13 3.031(9) 6_564
K3 OW13 3.032(9) .
K3 O8 3.15(2) 6_564
K3 O8 3.15(2) 10
K3 O4 3.151(17) 6_564
K3 O4 3.151(17) 10
K3 O10 3.285(11) 9_565
K3 O10 3.285(11) .
K3 W1 3.960(18) 10
K3 W1 3.960(18) 6_564
K3 W3 4.046(10) 9_565
O2 W3 1.905(9) 4_665
O2 K2 3.070(15) 8_565
O3 W2 1.902(8) 7_665
O4 W3 1.892(9) 10
O4 K3 3.151(17) 2_655
O7 K2 3.074(14) 8_565
O8 K3 3.15(2) 2_655
O9 K1 2.680(8) 3_654
OW11 K2 2.711(14) 9
OW13 K3 3.031(9) 2_655
